data_7038153
loop_
_publ_author_name
'Whited, Matthew T.'
'Deetz, Alexander M.'
'Donnell, Theodore M.'
'Janzen, Daron E.'

_publ_section_title
;
 Examining the role of Rh/Si cooperation in alkene hydrogenation by a
 pincer-type [P2Si]Rh complex.
;
_journal_issue 24
_journal_name_full 'Dalton transactions (Cambridge, England : 2003)'
_journal_page_first 9758
_journal_page_last 9761
_journal_paper_doi 10.1039/c6dt00027d
_journal_volume 45
_journal_year 2016
_chemical_formula_moiety 'C74 H56 F6 O6 P4 Rh2 S2 Si2'
_chemical_formula_sum 'C74 H56 F6 O6 P4 Rh2 S2 Si2'
_chemical_formula_weight 1605.18
_space_group_crystal_system monoclinic
_space_group_IT_number 14
_space_group_name_Hall '-P 2yn'
_space_group_name_H-M_alt 'P 1 21/n 1'
_symmetry_space_group_name_Hall '-P 2yn'
_symmetry_space_group_name_H-M 'P 1 21/n 1'
_atom_sites_solution_hydrogens geom
_atom_sites_solution_primary direct
_atom_sites_solution_secondary difmap
_audit_creation_date 2015-12-28
_audit_creation_method
;
Olex2 1.2
(compiled 2015.09.30 svn.r3233 for OlexSys, GUI svn.r5103)
;
_audit_update_record
;
2015-12-28 deposited with the CCDC.
2016-01-26 downloaded from the CCDC.
;
_cell_angle_alpha 90
_cell_angle_beta 97.111(7)
_cell_angle_gamma 90
_cell_formula_units_Z 2
_cell_length_a 13.2957(14)
_cell_length_b 13.9009(15)
_cell_length_c 20.145(2)
_cell_measurement_reflns_used 30872
_cell_measurement_temperature 173(2)
_cell_measurement_theta_max 27.59
_cell_measurement_theta_min 3.06
_cell_volume 3694.6(7)
_computing_cell_refinement 'CrystalClear-SM Expert 2.0 r13'
_computing_data_collection 'CrystalClear-SM Expert 2.0 r13'
_computing_data_reduction 'CrystalClear-SM Expert 2.0 r13'
_computing_molecular_graphics 'Olex2 (Dolomanov et al., 2009)'
_computing_publication_material 'Olex2 (Dolomanov et al., 2009)'
_computing_structure_refinement 'ShelXL (Sheldrick, 2015)'
_computing_structure_solution 'SIR2004 (Burla, et al., 2005)'
_diffrn_ambient_temperature 173(2)
_diffrn_detector_area_resol_mean 6.849
_diffrn_measured_fraction_theta_full 0.998
_diffrn_measured_fraction_theta_max 0.998
_diffrn_measurement_device_type 'Rigaku XtaLAB mini'
_diffrn_measurement_method \w
_diffrn_radiation_type MoK\a
_diffrn_radiation_wavelength 0.71073
_diffrn_reflns_av_R_equivalents 0.0548
_diffrn_reflns_av_unetI/netI 0.0429
_diffrn_reflns_Laue_measured_fraction_full 0.998
_diffrn_reflns_Laue_measured_fraction_max 0.998
_diffrn_reflns_limit_h_max 17
_diffrn_reflns_limit_h_min -17
_diffrn_reflns_limit_k_max 18
_diffrn_reflns_limit_k_min -18
_diffrn_reflns_limit_l_max 26
_diffrn_reflns_limit_l_min -26
_diffrn_reflns_number 36379
_diffrn_reflns_point_group_measured_fraction_full 0.998
_diffrn_reflns_point_group_measured_fraction_max 0.998
_diffrn_reflns_theta_full 25.000
_diffrn_reflns_theta_max 27.484
_diffrn_reflns_theta_min 3.088
_exptl_absorpt_coefficient_mu 0.687
_exptl_absorpt_correction_T_max 0.790
_exptl_absorpt_correction_T_min 0.576
_exptl_absorpt_correction_type multi-scan
_exptl_absorpt_process_details 'REQAB (Rigaku, 1998)'
_exptl_crystal_colour yellow
_exptl_crystal_density_diffrn 1.443
_exptl_crystal_density_method 'not measured'
_exptl_crystal_description prism
_exptl_crystal_F_000 1624
_exptl_crystal_size_max 0.61
_exptl_crystal_size_mid 0.47
_exptl_crystal_size_min 0.28
_refine_diff_density_max 0.557
_refine_diff_density_min -0.627
_refine_diff_density_rms 0.084
_refine_ls_extinction_method none
_refine_ls_goodness_of_fit_ref 1.048
_refine_ls_hydrogen_treatment constr
_refine_ls_matrix_type full
_refine_ls_number_parameters 433
_refine_ls_number_reflns 8451
_refine_ls_number_restraints 0
_refine_ls_restrained_S_all 1.048
_refine_ls_R_factor_all 0.0530
_refine_ls_R_factor_gt 0.0392
_refine_ls_shift/su_max 0.001
_refine_ls_shift/su_mean 0.000
_refine_ls_structure_factor_coef Fsqd
_refine_ls_weighting_details 'w=1/[\s^2^(Fo^2^)+(0.0408P)^2^+3.5835P] where P=(Fo^2^+2Fc^2^)/3'
_refine_ls_weighting_scheme calc
_refine_ls_wR_factor_gt 0.0896
_refine_ls_wR_factor_ref 0.0954
_reflns_number_gt 6890
_reflns_number_total 8451
_reflns_threshold_expression 'I > 2\s(I)'
_cod_data_source_file c6dt00027d2.cif
_cod_data_source_block 2-Ph
_cod_depositor_comments 'Adding full bibliography for 7038150--7038153.cif.'
_cod_database_code 7038153

loop_
_space_group_symop_operation_xyz
'x, y, z'
'-x+1/2, y+1/2, -z+1/2'
'-x, -y, -z'
'x-1/2, -y-1/2, z-1/2'

loop_
_atom_site_label
_atom_site_type_symbol
_atom_site_fract_x
_atom_site_fract_y
_atom_site_fract_z
_atom_site_U_iso_or_equiv
_atom_site_adp_type
_atom_site_occupancy
_atom_site_site_symmetry_order
_atom_site_calc_flag
_atom_site_refinement_flags_posn
Rh1 Rh 0.95279(2) 0.93411(2) 0.57343(2) 0.01629(7) Uani 1 1 d .
S1 S 0.96833(6) 0.95325(6) 0.75063(4) 0.02870(18) Uani 1 1 d .
P1 P 1.07567(5) 0.81718(5) 0.57903(4) 0.02033(16) Uani 1 1 d .
P2 P 0.77961(5) 0.97152(6) 0.53995(4) 0.02154(16) Uani 1 1 d .
Si1 Si 0.96347(5) 0.92968(5) 0.46121(4) 0.01697(15) Uani 1 1 d .
F1 F 0.79600(19) 1.03787(18) 0.76362(12) 0.0618(7) Uani 1 1 d .
F2 F 0.8708(2) 0.9781(2) 0.85438(10) 0.0652(7) Uani 1 1 d .
F3 F 0.79479(18) 0.88551(19) 0.77905(12) 0.0637(7) Uani 1 1 d .
O1 O 0.92800(18) 0.93360(19) 0.68179(11) 0.0398(6) Uani 1 1 d .
O2 O 1.0189(2) 0.87325(19) 0.78531(12) 0.0471(6) Uani 1 1 d .
O3 O 1.0158(2) 1.04470(19) 0.76159(14) 0.0556(8) Uani 1 1 d .
C1 C 0.8307(2) 0.9077(2) 0.41795(14) 0.0221(6) Uani 1 1 d .
C2 C 0.8086(2) 0.8638(2) 0.35512(15) 0.0307(7) Uani 1 1 d .
H2 H 0.8622 0.8490 0.3298 0.037 Uiso 1 1 calc R
C3 C 0.7095(2) 0.8417(3) 0.32930(17) 0.0410(9) Uani 1 1 d .
H3 H 0.6960 0.8127 0.2864 0.049 Uiso 1 1 calc R
C4 C 0.6306(3) 0.8619(3) 0.36587(17) 0.0450(10) Uani 1 1 d .
H4 H 0.5631 0.8456 0.3484 0.054 Uiso 1 1 calc R
C5 C 0.6498(2) 0.9058(3) 0.42784(16) 0.0367(8) Uani 1 1 d .
H5 H 0.5954 0.9208 0.4525 0.044 Uiso 1 1 calc R
C6 C 0.7494(2) 0.9280(2) 0.45404(14) 0.0258(6) Uani 1 1 d .
C7 C 1.0492(2) 0.8289(2) 0.44141(13) 0.0194(6) Uani 1 1 d .
C8 C 1.0618(2) 0.7987(2) 0.37634(15) 0.0253(6) Uani 1 1 d .
H8 H 1.0270 0.8314 0.3389 0.030 Uiso 1 1 calc R
C9 C 1.1239(2) 0.7222(2) 0.36617(15) 0.0283(7) Uani 1 1 d .
H9 H 1.1302 0.7013 0.3220 0.034 Uiso 1 1 calc R
C10 C 1.1777(2) 0.6755(2) 0.42067(16) 0.0290(7) Uani 1 1 d .
H10 H 1.2207 0.6229 0.4135 0.035 Uiso 1 1 calc R
C11 C 1.1687(2) 0.7050(2) 0.48450(16) 0.0283(7) Uani 1 1 d .
H11 H 1.2064 0.6735 0.5214 0.034 Uiso 1 1 calc R
C12 C 1.1041(2) 0.7816(2) 0.49587(14) 0.0224(6) Uani 1 1 d .
C13 C 0.7046(2) 1.0806(2) 0.54673(16) 0.0280(7) Uani 1 1 d .
C14 C 0.7012(3) 1.1194(2) 0.60982(18) 0.0361(8) Uani 1 1 d .
H14 H 0.7427 1.0932 0.6472 0.043 Uiso 1 1 calc R
C15 C 0.6464(2) 1.1225(3) 0.49201(19) 0.0391(8) Uani 1 1 d .
H15 H 0.6490 1.0978 0.4483 0.047 Uiso 1 1 calc R
C16 C 0.7131(2) 0.8828(2) 0.58596(15) 0.0275(7) Uani 1 1 d .
C17 C 0.6314(3) 0.9042(3) 0.61983(19) 0.0463(10) Uani 1 1 d .
H17 H 0.6058 0.9680 0.6196 0.056 Uiso 1 1 calc R
C18 C 1.1914(2) 0.8182(2) 0.63845(14) 0.0251(6) Uani 1 1 d .
C19 C 1.2118(2) 0.8995(3) 0.67733(15) 0.0322(7) Uani 1 1 d .
H19 H 1.1673 0.9531 0.6710 0.039 Uiso 1 1 calc R
C20 C 1.2962(3) 0.9044(3) 0.72560(17) 0.0429(9) Uani 1 1 d .
H20 H 1.3096 0.9611 0.7515 0.052 Uiso 1 1 calc R
C21 C 1.3596(3) 0.8268(3) 0.73536(18) 0.0459(10) Uani 1 1 d .
H21 H 1.4171 0.8297 0.7683 0.055 Uiso 1 1 calc R
C22 C 1.3407(3) 0.7442(3) 0.69779(18) 0.0451(10) Uani 1 1 d .
H22 H 1.3855 0.6910 0.7047 0.054 Uiso 1 1 calc R
C23 C 1.2556(3) 0.7391(3) 0.64960(16) 0.0366(8) Uani 1 1 d .
H23 H 1.2415 0.6817 0.6245 0.044 Uiso 1 1 calc R
C24 C 1.0115(2) 0.7101(2) 0.60620(15) 0.0242(6) Uani 1 1 d .
C25 C 0.9686(2) 0.6413(2) 0.56045(16) 0.0323(7) Uani 1 1 d .
H25 H 0.9700 0.6505 0.5138 0.039 Uiso 1 1 calc R
C26 C 0.9241(3) 0.5594(3) 0.58347(18) 0.0412(9) Uani 1 1 d .
H26 H 0.8959 0.5124 0.5524 0.049 Uiso 1 1 calc R
C27 C 0.9202(3) 0.5455(3) 0.65103(18) 0.0419(9) Uani 1 1 d .
H27 H 0.8904 0.4888 0.6664 0.050 Uiso 1 1 calc R
C28 C 0.9600(3) 0.6147(3) 0.69616(17) 0.0408(8) Uani 1 1 d .
H28 H 0.9562 0.6061 0.7426 0.049 Uiso 1 1 calc R
C29 C 1.0054(3) 0.6963(2) 0.67420(15) 0.0331(7) Uani 1 1 d .
H29 H 1.0326 0.7434 0.7056 0.040 Uiso 1 1 calc R
C30 C 0.8508(3) 0.9638(3) 0.78853(17) 0.0395(8) Uani 1 1 d .
C31 C 0.6378(3) 1.1962(3) 0.6186(2) 0.0505(10) Uani 1 1 d .
H31 H 0.6347 1.2214 0.6622 0.061 Uiso 1 1 calc R
C32 C 0.5794(3) 1.2361(3) 0.5647(3) 0.0619(13) Uani 1 1 d .
H32 H 0.5354 1.2882 0.5709 0.074 Uiso 1 1 calc R
C33 C 0.5846(3) 1.2006(3) 0.5017(3) 0.0564(12) Uani 1 1 d .
H33 H 0.5456 1.2297 0.4644 0.068 Uiso 1 1 calc R
C34 C 0.7461(3) 0.7900(3) 0.5864(2) 0.0533(11) Uani 1 1 d .
H34 H 0.8017 0.7738 0.5631 0.064 Uiso 1 1 calc R
C35 C 0.7001(3) 0.7181(3) 0.6205(3) 0.0713(15) Uani 1 1 d .
H35 H 0.7240 0.6537 0.6201 0.086 Uiso 1 1 calc R
C36 C 0.6204(3) 0.7410(3) 0.6544(2) 0.0584(12) Uani 1 1 d .
H36 H 0.5890 0.6926 0.6780 0.070 Uiso 1 1 calc R
C37 C 0.5866(3) 0.8321(3) 0.6542(2) 0.0618(12) Uani 1 1 d .
H37 H 0.5313 0.8476 0.6779 0.074 Uiso 1 1 calc R

loop_
_atom_site_aniso_label
_atom_site_aniso_U_11
_atom_site_aniso_U_22
_atom_site_aniso_U_33
_atom_site_aniso_U_23
_atom_site_aniso_U_13
_atom_site_aniso_U_12
Rh1 0.01519(11) 0.01923(12) 0.01489(11) 0.00053(8) 0.00365(7) -0.00130(8)
S1 0.0312(4) 0.0359(5) 0.0197(4) -0.0025(3) 0.0062(3) -0.0039(3)
P1 0.0205(4) 0.0215(4) 0.0192(4) 0.0012(3) 0.0033(3) 0.0011(3)
P2 0.0163(3) 0.0280(4) 0.0210(4) 0.0015(3) 0.0048(3) -0.0022(3)
Si1 0.0163(4) 0.0191(4) 0.0157(4) -0.0011(3) 0.0026(3) -0.0021(3)
F1 0.0635(16) 0.0694(17) 0.0546(15) 0.0029(12) 0.0162(12) 0.0315(13)
F2 0.0848(18) 0.0916(19) 0.0234(11) -0.0025(11) 0.0231(11) 0.0133(15)
F3 0.0577(15) 0.0709(17) 0.0672(16) 0.0051(13) 0.0266(12) -0.0259(13)
O1 0.0378(13) 0.0640(17) 0.0186(11) -0.0027(10) 0.0078(9) -0.0030(12)
O2 0.0511(16) 0.0508(16) 0.0373(14) -0.0040(12) -0.0021(11) 0.0160(13)
O3 0.0638(18) 0.0490(17) 0.0543(17) -0.0034(13) 0.0086(14) -0.0306(14)
C1 0.0197(14) 0.0239(15) 0.0225(14) 0.0029(11) 0.0022(11) -0.0036(11)
C2 0.0243(16) 0.0428(19) 0.0251(16) -0.0061(13) 0.0037(12) -0.0065(14)
C3 0.0299(18) 0.066(3) 0.0261(17) -0.0124(16) -0.0006(13) -0.0116(17)
C4 0.0223(17) 0.081(3) 0.0304(18) -0.0058(18) -0.0026(13) -0.0135(18)
C5 0.0190(15) 0.062(2) 0.0294(17) -0.0008(15) 0.0037(12) -0.0067(15)
C6 0.0209(15) 0.0341(17) 0.0219(15) 0.0015(12) 0.0015(11) -0.0052(13)
C7 0.0186(14) 0.0197(14) 0.0208(14) -0.0027(10) 0.0065(11) -0.0036(11)
C8 0.0243(15) 0.0284(16) 0.0241(15) -0.0040(12) 0.0059(12) -0.0040(12)
C9 0.0294(16) 0.0301(17) 0.0272(16) -0.0103(13) 0.0109(12) -0.0050(13)
C10 0.0277(16) 0.0253(16) 0.0356(18) -0.0058(13) 0.0108(13) -0.0008(13)
C11 0.0275(16) 0.0263(16) 0.0319(17) 0.0018(13) 0.0074(13) 0.0027(13)
C12 0.0229(15) 0.0213(15) 0.0248(15) -0.0015(11) 0.0096(11) -0.0024(12)
C13 0.0162(14) 0.0309(18) 0.0383(18) 0.0023(13) 0.0083(12) -0.0037(12)
C14 0.0310(18) 0.036(2) 0.044(2) -0.0033(15) 0.0158(15) -0.0084(15)
C15 0.0246(17) 0.040(2) 0.052(2) 0.0086(16) 0.0015(15) 0.0034(15)
C16 0.0204(15) 0.0369(18) 0.0246(15) 0.0053(13) 0.0008(11) -0.0093(13)
C17 0.049(2) 0.042(2) 0.055(2) -0.0029(18) 0.0317(18) -0.0109(18)
C18 0.0217(15) 0.0321(17) 0.0219(15) 0.0066(12) 0.0049(11) 0.0012(12)
C19 0.0318(17) 0.0367(18) 0.0266(16) 0.0065(13) -0.0024(13) -0.0048(14)
C20 0.044(2) 0.053(2) 0.0292(18) 0.0071(16) -0.0078(15) -0.0116(18)
C21 0.0267(18) 0.078(3) 0.0314(19) 0.0166(19) -0.0026(14) -0.0086(18)
C22 0.0305(19) 0.069(3) 0.038(2) 0.0223(19) 0.0100(15) 0.0211(18)
C23 0.0385(19) 0.044(2) 0.0272(17) 0.0072(14) 0.0045(14) 0.0099(16)
C24 0.0221(15) 0.0233(15) 0.0278(16) 0.0022(12) 0.0057(11) 0.0021(12)
C25 0.0376(19) 0.0314(18) 0.0287(17) -0.0009(13) 0.0074(13) -0.0073(14)
C26 0.049(2) 0.038(2) 0.038(2) -0.0078(15) 0.0107(16) -0.0195(17)
C27 0.051(2) 0.033(2) 0.043(2) 0.0019(15) 0.0145(17) -0.0144(17)
C28 0.053(2) 0.044(2) 0.0276(18) 0.0036(15) 0.0116(15) -0.0119(18)
C29 0.0419(19) 0.0328(18) 0.0252(16) -0.0016(13) 0.0067(13) -0.0060(15)
C30 0.048(2) 0.043(2) 0.0304(18) 0.0012(15) 0.0154(15) 0.0025(17)
C31 0.042(2) 0.038(2) 0.077(3) -0.015(2) 0.031(2) -0.0102(18)
C32 0.026(2) 0.039(2) 0.124(4) -0.007(3) 0.024(2) 0.0050(17)
C33 0.0272(19) 0.042(2) 0.097(4) 0.016(2) -0.004(2) 0.0065(17)
C34 0.035(2) 0.042(2) 0.087(3) 0.024(2) 0.023(2) 0.0041(17)
C35 0.048(3) 0.046(3) 0.123(4) 0.041(3) 0.026(3) 0.004(2)
C36 0.053(3) 0.064(3) 0.060(3) 0.029(2) 0.012(2) -0.020(2)
C37 0.064(3) 0.066(3) 0.063(3) 0.003(2) 0.040(2) -0.022(2)

loop_
_atom_type_symbol
_atom_type_description
_atom_type_scat_dispersion_real
_atom_type_scat_dispersion_imag
_atom_type_scat_source
C C 0.0033 0.0016 'International Tables Vol C Tables 4.2.6.8 and 6.1.1.4'
H H 0.0000 0.0000 'International Tables Vol C Tables 4.2.6.8 and 6.1.1.4'
F F 0.0171 0.0103 'International Tables Vol C Tables 4.2.6.8 and 6.1.1.4'
O O 0.0106 0.0060 'International Tables Vol C Tables 4.2.6.8 and 6.1.1.4'
P P 0.1023 0.0942 'International Tables Vol C Tables 4.2.6.8 and 6.1.1.4'
Rh Rh -1.1178 0.9187 'International Tables Vol C Tables 4.2.6.8 and 6.1.1.4'
S S 0.1246 0.1234 'International Tables Vol C Tables 4.2.6.8 and 6.1.1.4'
Si Si 0.0817 0.0704 'International Tables Vol C Tables 4.2.6.8 and 6.1.1.4'

loop_
_geom_angle_atom_site_label_1
_geom_angle_atom_site_label_2
_geom_angle_atom_site_label_3
_geom_angle
_geom_angle_site_symmetry_1
_geom_angle_site_symmetry_3
P1 Rh1 P2 145.82(3) . .
P1 Rh1 Si1 102.99(3) . 3_776
Si1 Rh1 P1 84.18(3) . .
Si1 Rh1 P2 102.59(3) 3_776 .
Si1 Rh1 P2 84.36(3) . .
Si1 Rh1 Si1 68.73(3) . 3_776
O1 Rh1 P1 97.99(7) . .
O1 Rh1 P2 91.31(6) . .
O1 Rh1 Si1 174.87(6) . .
O1 Rh1 Si1 115.06(7) . 3_776
O1 S1 C30 100.40(15) . .
O2 S1 O1 114.53(15) . .
O2 S1 C30 103.40(16) . .
O3 S1 O1 114.89(16) . .
O3 S1 O2 116.36(17) . .
O3 S1 C30 104.43(18) . .
C12 P1 Rh1 111.85(10) . .
C12 P1 C24 102.15(13) . .
C18 P1 Rh1 124.21(10) . .
C18 P1 C12 110.43(13) . .
C18 P1 C24 101.29(13) . .
C24 P1 Rh1 103.58(9) . .
C6 P2 Rh1 106.71(10) . .
C6 P2 C16 101.10(14) . .
C13 P2 Rh1 132.75(10) . .
C13 P2 C6 106.65(14) . .
C13 P2 C16 102.59(14) . .
C16 P2 Rh1 102.74(10) . .
Rh1 Si1 Rh1 111.27(3) . 3_776
Rh1 Si1 Si1 56.77(3) . 3_776
Rh1 Si1 Si1 54.50(3) 3_776 3_776
C1 Si1 Rh1 116.30(9) . 3_776
C1 Si1 Rh1 106.93(9) . .
C1 Si1 Si1 130.70(10) . 3_776
C7 Si1 Rh1 110.11(9) . .
C7 Si1 Rh1 102.46(9) . 3_776
C7 Si1 Si1 119.61(9) . 3_776
C7 Si1 C1 109.70(13) . .
S1 O1 Rh1 147.90(15) . .
C2 C1 Si1 124.4(2) . .
C2 C1 C6 117.8(3) . .
C6 C1 Si1 117.5(2) . .
C1 C2 H2 119.4 . .
C3 C2 C1 121.1(3) . .
C3 C2 H2 119.4 . .
C2 C3 H3 119.9 . .
C4 C3 C2 120.1(3) . .
C4 C3 H3 119.9 . .
C3 C4 H4 119.9 . .
C3 C4 C5 120.1(3) . .
C5 C4 H4 119.9 . .
C4 C5 H5 120.1 . .
C4 C5 C6 119.9(3) . .
C6 C5 H5 120.1 . .
C1 C6 P2 117.6(2) . .
C5 C6 P2 121.1(2) . .
C5 C6 C1 120.9(3) . .
C8 C7 Si1 124.5(2) . .
C12 C7 Si1 117.0(2) . .
C12 C7 C8 118.6(3) . .
C7 C8 H8 119.6 . .
C9 C8 C7 120.8(3) . .
C9 C8 H8 119.6 . .
C8 C9 H9 120.0 . .
C8 C9 C10 120.1(3) . .
C10 C9 H9 120.0 . .
C9 C10 H10 119.9 . .
C11 C10 C9 120.3(3) . .
C11 C10 H10 119.9 . .
C10 C11 H11 119.8 . .
C10 C11 C12 120.5(3) . .
C12 C11 H11 119.8 . .
C7 C12 P1 116.3(2) . .
C7 C12 C11 119.8(3) . .
C11 C12 P1 123.6(2) . .
C14 C13 P2 118.1(3) . .
C14 C13 C15 119.0(3) . .
C15 C13 P2 122.8(3) . .
C13 C14 H14 119.8 . .
C31 C14 C13 120.5(4) . .
C31 C14 H14 119.8 . .
C13 C15 H15 120.1 . .
C33 C15 C13 119.7(4) . .
C33 C15 H15 120.1 . .
C17 C16 P2 124.1(3) . .
C34 C16 P2 117.7(3) . .
C34 C16 C17 118.1(3) . .
C16 C17 H17 120.0 . .
C16 C17 C37 120.0(4) . .
C37 C17 H17 120.0 . .
C19 C18 P1 117.9(2) . .
C19 C18 C23 118.7(3) . .
C23 C18 P1 123.3(3) . .
C18 C19 H19 119.3 . .
C18 C19 C20 121.4(3) . .
C20 C19 H19 119.3 . .
C19 C20 H20 120.3 . .
C21 C20 C19 119.4(4) . .
C21 C20 H20 120.3 . .
C20 C21 H21 119.7 . .
C20 C21 C22 120.7(3) . .
C22 C21 H21 119.7 . .
C21 C22 H22 120.0 . .
C21 C22 C23 120.0(3) . .
C23 C22 H22 120.0 . .
C18 C23 C22 119.9(4) . .
C18 C23 H23 120.1 . .
C22 C23 H23 120.1 . .
C25 C24 P1 121.7(2) . .
C29 C24 P1 119.4(2) . .
C29 C24 C25 119.0(3) . .
C24 C25 H25 120.1 . .
C26 C25 C24 119.7(3) . .
C26 C25 H25 120.1 . .
C25 C26 H26 119.6 . .
C27 C26 C25 120.9(3) . .
C27 C26 H26 119.6 . .
C26 C27 H27 120.3 . .
C26 C27 C28 119.4(3) . .
C28 C27 H27 120.3 . .
C27 C28 H28 119.8 . .
C29 C28 C27 120.5(3) . .
C29 C28 H28 119.8 . .
C24 C29 H29 119.8 . .
C28 C29 C24 120.5(3) . .
C28 C29 H29 119.8 . .
F1 C30 S1 111.3(2) . .
F1 C30 F2 107.0(3) . .
F2 C30 S1 110.6(3) . .
F3 C30 S1 111.7(2) . .
F3 C30 F1 108.2(3) . .
F3 C30 F2 107.8(3) . .
C14 C31 H31 119.9 . .
C32 C31 C14 120.2(4) . .
C32 C31 H31 119.9 . .
C31 C32 H32 120.0 . .
C33 C32 C31 120.0(4) . .
C33 C32 H32 120.0 . .
C15 C33 H33 119.7 . .
C32 C33 C15 120.6(4) . .
C32 C33 H33 119.7 . .
C16 C34 H34 119.3 . .
C16 C34 C35 121.4(4) . .
C35 C34 H34 119.3 . .
C34 C35 H35 120.2 . .
C36 C35 C34 119.6(4) . .
C36 C35 H35 120.2 . .
C35 C36 H36 120.1 . .
C37 C36 C35 119.9(4) . .
C37 C36 H36 120.1 . .
C17 C37 H37 119.5 . .
C36 C37 C17 121.0(4) . .
C36 C37 H37 119.5 . .

loop_
_geom_bond_atom_site_label_1
_geom_bond_atom_site_label_2
_geom_bond_distance
_geom_bond_site_symmetry_2
Rh1 P1 2.2974(8) .
Rh1 P2 2.3753(8) .
Rh1 Si1 2.3460(8) 3_776
Rh1 Si1 2.2833(8) .
Rh1 O1 2.248(2) .
S1 O1 1.450(2) .
S1 O2 1.435(3) .
S1 O3 1.424(3) .
S1 C30 1.828(4) .
P1 C12 1.830(3) .
P1 C18 1.828(3) .
P1 C24 1.833(3) .
P2 C6 1.830(3) .
P2 C13 1.829(3) .
P2 C16 1.835(3) .
Si1 Rh1 2.3460(8) 3_776
Si1 Si1 2.6136(15) 3_776
Si1 C1 1.895(3) .
Si1 C7 1.879(3) .
F1 C30 1.325(4) .
F2 C30 1.335(4) .
F3 C30 1.319(4) .
C1 C2 1.403(4) .
C1 C6 1.404(4) .
C2 H2 0.9500 .
C2 C3 1.389(4) .
C3 H3 0.9500 .
C3 C4 1.383(5) .
C4 H4 0.9500 .
C4 C5 1.385(5) .
C5 H5 0.9500 .
C5 C6 1.399(4) .
C7 C8 1.406(4) .
C7 C12 1.404(4) .
C8 H8 0.9500 .
C8 C9 1.377(4) .
C9 H9 0.9500 .
C9 C10 1.394(4) .
C10 H10 0.9500 .
C10 C11 1.369(4) .
C11 H11 0.9500 .
C11 C12 1.404(4) .
C13 C14 1.387(5) .
C13 C15 1.394(4) .
C14 H14 0.9500 .
C14 C31 1.386(5) .
C15 H15 0.9500 .
C15 C33 1.390(5) .
C16 C17 1.385(5) .
C16 C34 1.363(5) .
C17 H17 0.9500 .
C17 C37 1.393(5) .
C18 C19 1.383(4) .
C18 C23 1.393(4) .
C19 H19 0.9500 .
C19 C20 1.393(4) .
C20 H20 0.9500 .
C20 C21 1.368(6) .
C21 H21 0.9500 .
C21 C22 1.380(6) .
C22 H22 0.9500 .
C22 C23 1.399(5) .
C23 H23 0.9500 .
C24 C25 1.400(4) .
C24 C29 1.395(4) .
C25 H25 0.9500 .
C25 C26 1.389(5) .
C26 H26 0.9500 .
C26 C27 1.382(5) .
C27 H27 0.9500 .
C27 C28 1.384(5) .
C28 H28 0.9500 .
C28 C29 1.383(5) .
C29 H29 0.9500 .
C31 H31 0.9500 .
C31 C32 1.372(6) .
C32 H32 0.9500 .
C32 C33 1.370(6) .
C33 H33 0.9500 .
C34 H34 0.9500 .
C34 C35 1.395(5) .
C35 H35 0.9500 .
C35 C36 1.367(6) .
C36 H36 0.9500 .
C36 C37 1.343(6) .
C37 H37 0.9500 .

loop_
_geom_torsion_atom_site_label_1
_geom_torsion_atom_site_label_2
_geom_torsion_atom_site_label_3
_geom_torsion_atom_site_label_4
_geom_torsion
_geom_torsion_site_symmetry_1
Rh1 P1 C12 C7 0.1(2) .
Rh1 P1 C12 C11 -173.4(2) .
Rh1 P1 C18 C19 -7.6(3) .
Rh1 P1 C18 C23 167.8(2) .
Rh1 P1 C24 C25 96.8(3) .
Rh1 P1 C24 C29 -83.4(2) .
Rh1 P2 C6 C1 -17.0(3) .
Rh1 P2 C6 C5 156.1(3) .
Rh1 P2 C13 C14 -56.8(3) .
Rh1 P2 C13 C15 127.0(2) .
Rh1 P2 C16 C17 135.5(3) .
Rh1 P2 C16 C34 -44.9(3) .
Rh1 Si1 C1 C2 81.2(3) 3_776
Rh1 Si1 C1 C2 -153.9(2) .
Rh1 Si1 C1 C6 -105.4(2) 3_776
Rh1 Si1 C1 C6 19.6(3) .
Rh1 Si1 C7 C8 -70.1(2) 3_776
Rh1 Si1 C7 C8 171.4(2) .
Rh1 Si1 C7 C12 109.6(2) 3_776
Rh1 Si1 C7 C12 -8.8(2) .
P1 C18 C19 C20 177.4(3) .
P1 C18 C23 C22 -177.5(3) .
P1 C24 C25 C26 177.6(3) .
P1 C24 C29 C28 -178.1(3) .
P2 C13 C14 C31 -173.6(3) .
P2 C13 C15 C33 174.6(3) .
P2 C16 C17 C37 -179.1(3) .
P2 C16 C34 C35 179.7(4) .
Si1 Si1 C1 C2 145.7(2) 3_776
Si1 Si1 C1 C6 -40.8(3) 3_776
Si1 Si1 C7 C8 -126.2(2) 3_776
Si1 Si1 C7 C12 53.6(2) 3_776
Si1 C1 C2 C3 173.8(3) .
Si1 C1 C6 P2 -1.2(3) .
Si1 C1 C6 C5 -174.3(3) .
Si1 C7 C8 C9 -178.0(2) .
Si1 C7 C12 P1 5.5(3) .
Si1 C7 C12 C11 179.3(2) .
O1 S1 C30 F1 -64.0(3) .
O1 S1 C30 F2 177.3(3) .
O1 S1 C30 F3 57.1(3) .
O2 S1 O1 Rh1 -90.9(3) .
O2 S1 C30 F1 177.5(3) .
O2 S1 C30 F2 58.7(3) .
O2 S1 C30 F3 -61.4(3) .
O3 S1 O1 Rh1 47.7(4) .
O3 S1 C30 F1 55.3(3) .
O3 S1 C30 F2 -63.5(3) .
O3 S1 C30 F3 176.4(3) .
C1 Si1 C7 C8 54.0(3) .
C1 Si1 C7 C12 -126.2(2) .
C1 C2 C3 C4 -0.7(6) .
C2 C1 C6 P2 172.7(2) .
C2 C1 C6 C5 -0.4(5) .
C2 C3 C4 C5 1.2(6) .
C3 C4 C5 C6 -1.3(6) .
C4 C5 C6 P2 -172.0(3) .
C4 C5 C6 C1 0.9(5) .
C6 P2 C13 C14 170.0(2) .
C6 P2 C13 C15 -6.2(3) .
C6 P2 C16 C17 -114.4(3) .
C6 P2 C16 C34 65.3(3) .
C6 C1 C2 C3 0.3(5) .
C7 Si1 C1 C2 -34.5(3) .
C7 Si1 C1 C6 139.0(2) .
C7 C8 C9 C10 -1.9(4) .
C8 C7 C12 P1 -174.7(2) .
C8 C7 C12 C11 -0.9(4) .
C8 C9 C10 C11 0.2(4) .
C9 C10 C11 C12 1.0(5) .
C10 C11 C12 P1 172.6(2) .
C10 C11 C12 C7 -0.7(4) .
C12 P1 C18 C19 129.6(2) .
C12 P1 C18 C23 -55.1(3) .
C12 P1 C24 C25 -19.5(3) .
C12 P1 C24 C29 160.3(3) .
C12 C7 C8 C9 2.2(4) .
C13 P2 C6 C1 129.1(2) .
C13 P2 C6 C5 -57.9(3) .
C13 P2 C16 C17 -4.3(3) .
C13 P2 C16 C34 175.4(3) .
C13 C14 C31 C32 -1.6(5) .
C13 C15 C33 C32 -0.8(6) .
C14 C13 C15 C33 -1.5(5) .
C14 C31 C32 C33 -0.7(6) .
C15 C13 C14 C31 2.7(5) .
C16 P2 C6 C1 -124.1(2) .
C16 P2 C6 C5 49.0(3) .
C16 P2 C13 C14 64.1(3) .
C16 P2 C13 C15 -112.0(3) .
C16 C17 C37 C36 -1.0(7) .
C16 C34 C35 C36 -0.3(8) .
C17 C16 C34 C35 -0.6(6) .
C18 P1 C12 C7 -142.6(2) .
C18 P1 C12 C11 43.9(3) .
C18 P1 C24 C25 -133.5(3) .
C18 P1 C24 C29 46.3(3) .
C18 C19 C20 C21 -0.8(5) .
C19 C18 C23 C22 -2.2(5) .
C19 C20 C21 C22 0.2(5) .
C20 C21 C22 C23 -0.6(5) .
C21 C22 C23 C18 1.6(5) .
C23 C18 C19 C20 1.9(5) .
C24 P1 C12 C7 110.3(2) .
C24 P1 C12 C11 -63.2(3) .
C24 P1 C18 C19 -122.8(2) .
C24 P1 C18 C23 52.6(3) .
C24 C25 C26 C27 0.9(6) .
C25 C24 C29 C28 1.7(5) .
C25 C26 C27 C28 0.9(6) .
C26 C27 C28 C29 -1.4(6) .
C27 C28 C29 C24 0.1(6) .
C29 C24 C25 C26 -2.2(5) .
C30 S1 O1 Rh1 159.1(3) .
C31 C32 C33 C15 1.9(6) .
C34 C16 C17 C37 1.3(6) .
C34 C35 C36 C37 0.5(8) .
C35 C36 C37 C17 0.1(8) .

loop_
_platon_squeeze_void_nr
_platon_squeeze_void_average_x
_platon_squeeze_void_average_y
_platon_squeeze_void_average_z
_platon_squeeze_void_volume
_platon_squeeze_void_count_electrons
_platon_squeeze_void_content
1 0.000 0.000 0.000 286 67 ' '
2 0.500 0.500 0.500 287 67 ' '
